data_4132057
loop_
_publ_author_name
'Spanopoulos, Ioannis'
'Ke, Weijun'
'Stoumpos, Constantinos C.'
'Schueller, Emily C.'
'Kontsevoi, Oleg Y.'
'Seshadri, Ram'
'Kanatzidis, Mercouri G.'

_publ_section_title
;
 Unraveling the Chemical Nature of the 3D &quot;Hollow&quot; Hybrid Halide
 Perovskites.
;
_journal_issue 17
_journal_name_full 'Journal of the American Chemical Society'
_journal_page_first 5728
_journal_page_last 5742
_journal_paper_doi 10.1021/jacs.8b01034
_journal_volume 140
_journal_year 2018
_chemical_formula_moiety (CH3NH3)0.71(H3NCH2CH2NH3)0.29(Pb)0.797(I)2.884
_chemical_formula_sum 'C H6 I3 N Pb0.847'
_chemical_formula_weight 588.3
_chemical_name_common '29% ethylenediamonium methylamonium lead iodide'
_space_group_IT_number 99
_space_group_name_Hall 'P 4 -2'
_space_group_name_H-M_alt 'P 4 m m'
_symmetry_cell_setting tetragonal
_symmetry_Int_Tables_number 99
_symmetry_space_group_name_Hall 'P 4 -2'
_symmetry_space_group_name_H-M 'P 4 m m'
_cell_angle_alpha 90
_cell_angle_beta 90
_cell_angle_gamma 90
_cell_formula_units_Z 1
_cell_length_a 6.3361(17)
_cell_length_b 6.3361(17)
_cell_length_c 6.329(2)
_cell_measurement_reflns_used 1340
_cell_measurement_temperature 293
_cell_measurement_theta_max 28.36
_cell_measurement_theta_min 3.10
_cell_volume 254.09(13)
_diffrn_ambient_temperature 293
_diffrn_detector 'image plate (34 cm diameter)'
_diffrn_detector_area_resol_mean 6.67
_diffrn_measured_fraction_theta_full 1
_diffrn_measured_fraction_theta_max 1
_diffrn_measurement_device 'four-circle diffractometer'
_diffrn_measurement_device_type 'IPDS Stoe'
_diffrn_measurement_method 'rotation method'
_diffrn_radiation_monochromator graphite
_diffrn_radiation_probe x-ray
_diffrn_radiation_source 'X-ray tube'
_diffrn_radiation_type 'Mo K\a'
_diffrn_radiation_wavelength 0.71073
_diffrn_reflns_av_R_equivalents 0.0731
_diffrn_reflns_av_unetI/netI 0.0442
_diffrn_reflns_limit_h_max 8
_diffrn_reflns_limit_h_min -8
_diffrn_reflns_limit_k_max 8
_diffrn_reflns_limit_k_min -7
_diffrn_reflns_limit_l_max 8
_diffrn_reflns_limit_l_min -8
_diffrn_reflns_number 2493
_diffrn_reflns_theta_full 29.08
_diffrn_reflns_theta_max 29.08
_diffrn_reflns_theta_min 3.22
_diffrn_source 'sealed X-ray tube, 12 x 0.4 mm long-fine focus'
_diffrn_source_current 40
_diffrn_source_power 2.00
_diffrn_source_voltage 50
_exptl_absorpt_coefficient_mu 23.107
_exptl_absorpt_correction_T_max 0.7512
_exptl_absorpt_correction_T_min 0.6608
_exptl_absorpt_correction_type integration
_exptl_absorpt_process_details X-Shape
_exptl_crystal_colour black
_exptl_crystal_density_diffrn 3.8444
_exptl_crystal_description 'black octahedron'
_exptl_crystal_F_000 247
_exptl_crystal_size_max 0.0097
_exptl_crystal_size_mid 0.0071
_exptl_crystal_size_min 0.0063
_refine_diff_density_max 0.78
_refine_diff_density_min -0.76
_refine_ls_abs_structure_details '  209 of Friedel pairs used in the refinement'
_refine_ls_abs_structure_Flack 0.44(8)
_refine_ls_extinction_method none
_refine_ls_goodness_of_fit_gt 2.12
_refine_ls_goodness_of_fit_ref 1.75
_refine_ls_hydrogen_treatment constr
_refine_ls_number_constraints 26
_refine_ls_number_parameters 16
_refine_ls_number_reflns 455
_refine_ls_number_restraints 1
_refine_ls_R_factor_all 0.0574
_refine_ls_R_factor_gt 0.0461
_refine_ls_shift/su_max 0.0416
_refine_ls_shift/su_mean 0.0053
_refine_ls_structure_factor_coef Fsqd
_refine_ls_weighting_details w=1/(\s^2^(I)+0.0004I^2^)
_refine_ls_weighting_scheme sigma
_refine_ls_wR_factor_gt 0.1022
_refine_ls_wR_factor_ref 0.1031
_reflns_number_gt 308
_reflns_number_total 455
_reflns_threshold_expression I>2\s(I)
_cod_data_source_file ja8b01034_si_004.cif
_cod_data_source_block 29%_EN_MAPbI3
_cod_depositor_comments
;
The following automatic conversions were performed:

data item '_diffrn_radiation_probe' value 'X-ray' was changed to
'x-ray' in accordance with the
/home/saulius/struct/COD-crude-data/automatic-downloads/DataCite-retrospective/ACS/depositions/lib/dictionaries/cif_core.dic
dictionary named 'cif_core.dic' version 2.4.2 last updated on
2011-04-26.

Automatic conversion script
Id: cif_fix_values 6909 2019-04-08 15:41:33Z antanas 
;
_cod_original_sg_symbol_Hall 'P 4;-2'
_cod_original_formula_sum 'C1 H6 I3 N1 Pb0.847'
_cod_database_code 4132057

loop_
_space_group_symop_id
_space_group_symop_operation_xyz
1 x,y,z
2 -x,-y,z
3 -y,x,z
4 y,-x,z
5 x,-y,z
6 -x,y,z
7 -y,-x,z
8 y,x,z

loop_
_atom_site_label
_atom_site_type_symbol
_atom_site_fract_x
_atom_site_fract_y
_atom_site_fract_z
_atom_site_adp_type
_atom_site_U_iso_or_equiv
_atom_site_site_symmetry_multiplicity
_atom_site_occupancy
_atom_site_calc_flag
Pb1 Pb 0 0 0.0282(7) Uani 0.0489(5) 1 0.847(8) d
I1 I 0 0.5 0.0456(17) Uani 0.1390(18) 2 1 d
I2 I 0 0 0.532(2) Uani 0.1451(15) 1 1 d
N1 N 0.5 0.5 0.724(10) Uiso 0.18(2) 1 1 d
C1 C 0.5 0.5 0.487(10) Uiso 0.18(2) 1 1 d
H1c1 H 0.422742 0.620153 0.436898 Uiso 0.2191 8 0.125 d
H2c1 H 0.642684 0.506831 0.436898 Uiso 0.2191 8 0.125 d
H3c1 H 0.434574 0.373016 0.436898 Uiso 0.2191 8 0.125 d
H1n1 H 0.378318 0.544185 0.770267 Uiso 0.2191 8 0.125 d
H2n1 H 0.522576 0.372528 0.770267 Uiso 0.2191 8 0.125 d
H3n1 H 0.599106 0.583287 0.770267 Uiso 0.2191 8 0.125 d

loop_
_atom_site_aniso_label
_atom_site_aniso_type_symbol
_atom_site_aniso_U_11
_atom_site_aniso_U_22
_atom_site_aniso_U_33
_atom_site_aniso_U_12
_atom_site_aniso_U_13
_atom_site_aniso_U_23
Pb1 Pb 0.0499(8) 0.0499(8) 0.0469(10) 0 0 0
I1 I 0.193(3) 0.0380(15) 0.186(4) 0 0 0
I2 I 0.200(3) 0.200(3) 0.0361(18) 0 0 0

loop_
_atom_type_symbol
_atom_type_scat_dispersion_real
_atom_type_scat_dispersion_imag
_atom_type_scat_source
C 0.0033 0.0016 'International Tables Vol C tables 4.2.6.8 and 6.1.1.1'
H 0.0000 0.0000 'International Tables Vol C tables 4.2.6.8 and 6.1.1.1'
I -0.4742 1.8119 'International Tables Vol C tables 4.2.6.8 and 6.1.1.1'
N 0.0061 0.0033 'International Tables Vol C tables 4.2.6.8 and 6.1.1.1'
Pb -3.3944 10.1111 'International Tables Vol C tables 4.2.6.8 and 6.1.1.1'

loop_
_exptl_crystal_face_index_h
_exptl_crystal_face_index_k
_exptl_crystal_face_index_l
_exptl_crystal_face_perp_dist
4 2 30 0.0073
2 8 -30 0.0067
1 30 -9 0.0097
4 -30 2 0.0089
30 -1 -3 0.0071
-30 2 3 0.0063

loop_
_geom_angle_atom_site_label_1
_geom_angle_atom_site_label_2
_geom_angle_atom_site_label_3
_geom_angle_site_symmetry_1
_geom_angle_site_symmetry_3
_geom_angle
I1 Pb1 I1 1_545 . 176.0(3)
I1 Pb1 I1 1_545 3_555 89.930(11)
I1 Pb1 I1 1_545 3_655 89.930(11)
I1 Pb1 I2 1_545 1_554 92.0(2)
I1 Pb1 I2 1_545 . 88.0(2)
I1 Pb1 I1 . 3_555 89.930(11)
I1 Pb1 I1 . 3_655 89.930(11)
I1 Pb1 I2 . 1_554 92.0(2)
I1 Pb1 I2 . . 88.0(2)
I1 Pb1 I1 3_555 3_655 176.0(3)
I1 Pb1 I2 3_555 1_554 92.0(2)
I1 Pb1 I2 3_555 . 88.0(2)
I1 Pb1 I2 3_655 1_554 92.0(2)
I1 Pb1 I2 3_655 . 88.0(2)
I2 Pb1 I2 1_554 . 180.0(5)
Pb1 I1 Pb1 . 1_565 176.0(4)
Pb1 I1 N1 . 1_454 88.92(12)
Pb1 I1 N1 . 1_554 88.92(12)
Pb1 I1 N1 1_565 1_454 88.92(12)
Pb1 I1 N1 1_565 1_554 88.92(12)
N1 I1 N1 1_454 1_554 114.6(12)
Pb1 I2 Pb1 . 1_556 180.0(5)
I1 N1 I1 1_556 1_656 114.6(16)
I1 N1 I1 1_556 3_656 73.0(8)
I1 N1 I1 1_556 3_666 73.0(8)
I1 N1 C1 1_556 . 122.7(8)
I1 N1 H1n1 1_556 . 22.2
I1 N1 H1n1 1_556 2_665 124.46
I1 N1 H1n1 1_556 3_655 63.2
I1 N1 H1n1 1_556 4_565 95.21
I1 N1 H1n1 1_556 5_565 22.2
I1 N1 H1n1 1_556 6_655 124.46
I1 N1 H1n1 1_556 7_665 63.2
I1 N1 H1n1 1_556 8_555 95.21
I1 N1 H2n1 1_556 . 87.61
I1 N1 H2n1 1_556 2_665 71.43
I1 N1 H2n1 1_556 3_655 126.96
I1 N1 H2n1 1_556 4_565 15.98
I1 N1 H2n1 1_556 5_565 87.61
I1 N1 H2n1 1_556 6_655 71.43
I1 N1 H2n1 1_556 7_665 126.96
I1 N1 H2n1 1_556 8_555 15.98
I1 N1 H3n1 1_556 . 115.3
I1 N1 H3n1 1_556 2_665 38.05
I1 N1 H3n1 1_556 3_655 46.33
I1 N1 H3n1 1_556 4_565 109.3
I1 N1 H3n1 1_556 5_565 115.3
I1 N1 H3n1 1_556 6_655 38.05
I1 N1 H3n1 1_556 7_665 46.33
I1 N1 H3n1 1_556 8_555 109.3
I1 N1 I1 1_656 3_656 73.0(8)
I1 N1 I1 1_656 3_666 73.0(8)
I1 N1 C1 1_656 . 122.7(8)
I1 N1 H1n1 1_656 . 124.46
I1 N1 H1n1 1_656 2_665 22.2
I1 N1 H1n1 1_656 3_655 95.21
I1 N1 H1n1 1_656 4_565 63.2
I1 N1 H1n1 1_656 5_565 124.46
I1 N1 H1n1 1_656 6_655 22.2
I1 N1 H1n1 1_656 7_665 95.21
I1 N1 H1n1 1_656 8_555 63.2
I1 N1 H2n1 1_656 . 71.43
I1 N1 H2n1 1_656 2_665 87.61
I1 N1 H2n1 1_656 3_655 15.98
I1 N1 H2n1 1_656 4_565 126.96
I1 N1 H2n1 1_656 5_565 71.43
I1 N1 H2n1 1_656 6_655 87.61
I1 N1 H2n1 1_656 7_665 15.98
I1 N1 H2n1 1_656 8_555 126.96
I1 N1 H3n1 1_656 . 38.05
I1 N1 H3n1 1_656 2_665 115.3
I1 N1 H3n1 1_656 3_655 109.3
I1 N1 H3n1 1_656 4_565 46.33
I1 N1 H3n1 1_656 5_565 38.05
I1 N1 H3n1 1_656 6_655 115.3
I1 N1 H3n1 1_656 7_665 109.3
I1 N1 H3n1 1_656 8_555 46.33
I1 N1 I1 3_656 3_666 114.6(16)
I1 N1 C1 3_656 . 122.7(8)
I1 N1 H1n1 3_656 . 95.21
I1 N1 H1n1 3_656 2_665 63.2
I1 N1 H1n1 3_656 3_655 22.2
I1 N1 H1n1 3_656 4_565 124.46
I1 N1 H1n1 3_656 5_565 63.2
I1 N1 H1n1 3_656 6_655 95.21
I1 N1 H1n1 3_656 7_665 124.46
I1 N1 H1n1 3_656 8_555 22.2
I1 N1 H2n1 3_656 . 15.98
I1 N1 H2n1 3_656 2_665 126.96
I1 N1 H2n1 3_656 3_655 87.61
I1 N1 H2n1 3_656 4_565 71.43
I1 N1 H2n1 3_656 5_565 126.96
I1 N1 H2n1 3_656 6_655 15.98
I1 N1 H2n1 3_656 7_665 71.43
I1 N1 H2n1 3_656 8_555 87.61
I1 N1 H3n1 3_656 . 109.3
I1 N1 H3n1 3_656 2_665 46.33
I1 N1 H3n1 3_656 3_655 115.3
I1 N1 H3n1 3_656 4_565 38.05
I1 N1 H3n1 3_656 5_565 46.33
I1 N1 H3n1 3_656 6_655 109.3
I1 N1 H3n1 3_656 7_665 38.05
I1 N1 H3n1 3_656 8_555 115.3
I1 N1 C1 3_666 . 122.7(8)
I1 N1 H1n1 3_666 . 63.2
I1 N1 H1n1 3_666 2_665 95.21
I1 N1 H1n1 3_666 3_655 124.46
I1 N1 H1n1 3_666 4_565 22.2
I1 N1 H1n1 3_666 5_565 95.21
I1 N1 H1n1 3_666 6_655 63.2
I1 N1 H1n1 3_666 7_665 22.2
I1 N1 H1n1 3_666 8_555 124.46
I1 N1 H2n1 3_666 . 126.96
I1 N1 H2n1 3_666 2_665 15.98
I1 N1 H2n1 3_666 3_655 71.43
I1 N1 H2n1 3_666 4_565 87.61
I1 N1 H2n1 3_666 5_565 15.98
I1 N1 H2n1 3_666 6_655 126.96
I1 N1 H2n1 3_666 7_665 87.61
I1 N1 H2n1 3_666 8_555 71.43
I1 N1 H3n1 3_666 . 46.33
I1 N1 H3n1 3_666 2_665 109.3
I1 N1 H3n1 3_666 3_655 38.05
I1 N1 H3n1 3_666 4_565 115.3
I1 N1 H3n1 3_666 5_565 109.3
I1 N1 H3n1 3_666 6_655 46.33
I1 N1 H3n1 3_666 7_665 115.3
I1 N1 H3n1 3_666 8_555 38.05
C1 N1 H1n1 . . 109.47
C1 N1 H1n1 . 2_665 109.47
C1 N1 H1n1 . 3_655 109.47
C1 N1 H1n1 . 4_565 109.47
C1 N1 H1n1 . 5_565 109.47
C1 N1 H1n1 . 6_655 109.47
C1 N1 H1n1 . 7_665 109.47
C1 N1 H1n1 . 8_555 109.47
C1 N1 H2n1 . . 109.47
C1 N1 H2n1 . 2_665 109.47
C1 N1 H2n1 . 3_655 109.47
C1 N1 H2n1 . 4_565 109.47
C1 N1 H2n1 . 5_565 109.47
C1 N1 H2n1 . 6_655 109.47
C1 N1 H2n1 . 7_665 109.47
C1 N1 H2n1 . 8_555 109.47
C1 N1 H3n1 . . 109.47
C1 N1 H3n1 . 2_665 109.47
C1 N1 H3n1 . 3_655 109.47
C1 N1 H3n1 . 4_565 109.47
C1 N1 H3n1 . 5_565 109.47
C1 N1 H3n1 . 6_655 109.47
C1 N1 H3n1 . 7_665 109.47
C1 N1 H3n1 . 8_555 109.47
H1n1 N1 H1n1 . 2_665 141.06
H1n1 N1 H1n1 . 3_655 83.62
H1n1 N1 H1n1 . 4_565 83.62
H1n1 N1 H1n1 . 5_565 37.54
H1n1 N1 H1n1 . 6_655 124.8
H1n1 N1 H1n1 . 7_665 47.04
H1n1 N1 H1n1 . 8_555 117.34
H1n1 N1 H2n1 . . 109.47
H1n1 N1 H2n1 . 2_665 56.25
H1n1 N1 H2n1 . 3_655 131.2
H1n1 N1 H2n1 . 4_565 28.25
H1n1 N1 H2n1 . 5_565 74.68
H1n1 N1 H2n1 . 6_655 92.4
H1n1 N1 H2n1 . 7_665 139.86
H1n1 N1 H2n1 . 8_555 9.35
H1n1 N1 H3n1 . . 109.47
H1n1 N1 H3n1 . 2_665 56.25
H1n1 N1 H3n1 . 3_655 28.25
H1n1 N1 H3n1 . 4_565 131.2
H1n1 N1 H3n1 . 5_565 136.36
H1n1 N1 H3n1 . 6_655 18.93
H1n1 N1 H3n1 . 7_665 65.39
H1n1 N1 H3n1 . 8_555 101.2
H1n1 N1 H1n1 2_665 3_655 83.62
H1n1 N1 H1n1 2_665 4_565 83.62
H1n1 N1 H1n1 2_665 5_565 124.8
H1n1 N1 H1n1 2_665 6_655 37.54
H1n1 N1 H1n1 2_665 7_665 117.34
H1n1 N1 H1n1 2_665 8_555 47.04
H1n1 N1 H2n1 2_665 . 56.25
H1n1 N1 H2n1 2_665 2_665 109.47
H1n1 N1 H2n1 2_665 3_655 28.25
H1n1 N1 H2n1 2_665 4_565 131.2
H1n1 N1 H2n1 2_665 5_565 92.4
H1n1 N1 H2n1 2_665 6_655 74.68
H1n1 N1 H2n1 2_665 7_665 9.35
H1n1 N1 H2n1 2_665 8_555 139.86
H1n1 N1 H3n1 2_665 . 56.25
H1n1 N1 H3n1 2_665 2_665 109.47
H1n1 N1 H3n1 2_665 3_655 131.2
H1n1 N1 H3n1 2_665 4_565 28.25
H1n1 N1 H3n1 2_665 5_565 18.93
H1n1 N1 H3n1 2_665 6_655 136.36
H1n1 N1 H3n1 2_665 7_665 101.2
H1n1 N1 H3n1 2_665 8_555 65.39
H1n1 N1 H1n1 3_655 4_565 141.06
H1n1 N1 H1n1 3_655 5_565 47.04
H1n1 N1 H1n1 3_655 6_655 117.34
H1n1 N1 H1n1 3_655 7_665 124.8
H1n1 N1 H1n1 3_655 8_555 37.54
H1n1 N1 H2n1 3_655 . 28.25
H1n1 N1 H2n1 3_655 2_665 131.2
H1n1 N1 H2n1 3_655 3_655 109.47
H1n1 N1 H2n1 3_655 4_565 56.25
H1n1 N1 H2n1 3_655 5_565 139.86
H1n1 N1 H2n1 3_655 6_655 9.35
H1n1 N1 H2n1 3_655 7_665 92.4
H1n1 N1 H2n1 3_655 8_555 74.68
H1n1 N1 H3n1 3_655 . 131.2
H1n1 N1 H3n1 3_655 2_665 28.25
H1n1 N1 H3n1 3_655 3_655 109.47
H1n1 N1 H3n1 3_655 4_565 56.25
H1n1 N1 H3n1 3_655 5_565 65.39
H1n1 N1 H3n1 3_655 6_655 101.2
H1n1 N1 H3n1 3_655 7_665 18.93
H1n1 N1 H3n1 3_655 8_555 136.36
H1n1 N1 H1n1 4_565 5_565 117.34
H1n1 N1 H1n1 4_565 6_655 47.04
H1n1 N1 H1n1 4_565 7_665 37.54
H1n1 N1 H1n1 4_565 8_555 124.8
H1n1 N1 H2n1 4_565 . 131.2
H1n1 N1 H2n1 4_565 2_665 28.25
H1n1 N1 H2n1 4_565 3_655 56.25
H1n1 N1 H2n1 4_565 4_565 109.47
H1n1 N1 H2n1 4_565 5_565 9.35
H1n1 N1 H2n1 4_565 6_655 139.86
H1n1 N1 H2n1 4_565 7_665 74.68
H1n1 N1 H2n1 4_565 8_555 92.4
H1n1 N1 H3n1 4_565 . 28.25
H1n1 N1 H3n1 4_565 2_665 131.2
H1n1 N1 H3n1 4_565 3_655 56.25
H1n1 N1 H3n1 4_565 4_565 109.47
H1n1 N1 H3n1 4_565 5_565 101.2
H1n1 N1 H3n1 4_565 6_655 65.39
H1n1 N1 H3n1 4_565 7_665 136.36
H1n1 N1 H3n1 4_565 8_555 18.93
H1n1 N1 H1n1 5_565 6_655 141.06
H1n1 N1 H1n1 5_565 7_665 83.62
H1n1 N1 H1n1 5_565 8_555 83.62
H1n1 N1 H2n1 5_565 . 74.68
H1n1 N1 H2n1 5_565 2_665 92.4
H1n1 N1 H2n1 5_565 3_655 139.86
H1n1 N1 H2n1 5_565 4_565 9.35
H1n1 N1 H2n1 5_565 5_565 109.47
H1n1 N1 H2n1 5_565 6_655 56.25
H1n1 N1 H2n1 5_565 7_665 131.2
H1n1 N1 H2n1 5_565 8_555 28.25
H1n1 N1 H3n1 5_565 . 136.36
H1n1 N1 H3n1 5_565 2_665 18.93
H1n1 N1 H3n1 5_565 3_655 65.39
H1n1 N1 H3n1 5_565 4_565 101.2
H1n1 N1 H3n1 5_565 5_565 109.47
H1n1 N1 H3n1 5_565 6_655 56.25
H1n1 N1 H3n1 5_565 7_665 28.25
H1n1 N1 H3n1 5_565 8_555 131.2
H1n1 N1 H1n1 6_655 7_665 83.62
H1n1 N1 H1n1 6_655 8_555 83.62
H1n1 N1 H2n1 6_655 . 92.4
H1n1 N1 H2n1 6_655 2_665 74.68
H1n1 N1 H2n1 6_655 3_655 9.35
H1n1 N1 H2n1 6_655 4_565 139.86
H1n1 N1 H2n1 6_655 5_565 56.25
H1n1 N1 H2n1 6_655 6_655 109.47
H1n1 N1 H2n1 6_655 7_665 28.25
H1n1 N1 H2n1 6_655 8_555 131.2
H1n1 N1 H3n1 6_655 . 18.93
H1n1 N1 H3n1 6_655 2_665 136.36
H1n1 N1 H3n1 6_655 3_655 101.2
H1n1 N1 H3n1 6_655 4_565 65.39
H1n1 N1 H3n1 6_655 5_565 56.25
H1n1 N1 H3n1 6_655 6_655 109.47
H1n1 N1 H3n1 6_655 7_665 131.2
H1n1 N1 H3n1 6_655 8_555 28.25
H1n1 N1 H1n1 7_665 8_555 141.06
H1n1 N1 H2n1 7_665 . 139.86
H1n1 N1 H2n1 7_665 2_665 9.35
H1n1 N1 H2n1 7_665 3_655 92.4
H1n1 N1 H2n1 7_665 4_565 74.68
H1n1 N1 H2n1 7_665 5_565 28.25
H1n1 N1 H2n1 7_665 6_655 131.2
H1n1 N1 H2n1 7_665 7_665 109.47
H1n1 N1 H2n1 7_665 8_555 56.25
H1n1 N1 H3n1 7_665 . 65.39
H1n1 N1 H3n1 7_665 2_665 101.2
H1n1 N1 H3n1 7_665 3_655 18.93
H1n1 N1 H3n1 7_665 4_565 136.36
H1n1 N1 H3n1 7_665 5_565 131.2
H1n1 N1 H3n1 7_665 6_655 28.25
H1n1 N1 H3n1 7_665 7_665 109.47
H1n1 N1 H3n1 7_665 8_555 56.25
H1n1 N1 H2n1 8_555 . 9.35
H1n1 N1 H2n1 8_555 2_665 139.86
H1n1 N1 H2n1 8_555 3_655 74.68
H1n1 N1 H2n1 8_555 4_565 92.4
H1n1 N1 H2n1 8_555 5_565 131.2
H1n1 N1 H2n1 8_555 6_655 28.25
H1n1 N1 H2n1 8_555 7_665 56.25
H1n1 N1 H2n1 8_555 8_555 109.47
H1n1 N1 H3n1 8_555 . 101.2
H1n1 N1 H3n1 8_555 2_665 65.39
H1n1 N1 H3n1 8_555 3_655 136.36
H1n1 N1 H3n1 8_555 4_565 18.93
H1n1 N1 H3n1 8_555 5_565 28.25
H1n1 N1 H3n1 8_555 6_655 131.2
H1n1 N1 H3n1 8_555 7_665 56.25
H1n1 N1 H3n1 8_555 8_555 109.47
H2n1 N1 H2n1 . 2_665 141.06
H2n1 N1 H2n1 . 3_655 83.62
H2n1 N1 H2n1 . 4_565 83.62
H2n1 N1 H2n1 . 5_565 136.36
H2n1 N1 H2n1 . 6_655 18.93
H2n1 N1 H2n1 . 7_665 65.39
H2n1 N1 H2n1 . 8_555 101.2
H2n1 N1 H3n1 . . 109.47
H2n1 N1 H3n1 . 2_665 56.25
H2n1 N1 H3n1 . 3_655 131.2
H2n1 N1 H3n1 . 4_565 28.25
H2n1 N1 H3n1 . 5_565 37.54
H2n1 N1 H3n1 . 6_655 124.8
H2n1 N1 H3n1 . 7_665 47.04
H2n1 N1 H3n1 . 8_555 117.34
H2n1 N1 H2n1 2_665 3_655 83.62
H2n1 N1 H2n1 2_665 4_565 83.62
H2n1 N1 H2n1 2_665 5_565 18.93
H2n1 N1 H2n1 2_665 6_655 136.36
H2n1 N1 H2n1 2_665 7_665 101.2
H2n1 N1 H2n1 2_665 8_555 65.39
H2n1 N1 H3n1 2_665 . 56.25
H2n1 N1 H3n1 2_665 2_665 109.47
H2n1 N1 H3n1 2_665 3_655 28.25
H2n1 N1 H3n1 2_665 4_565 131.2
H2n1 N1 H3n1 2_665 5_565 124.8
H2n1 N1 H3n1 2_665 6_655 37.54
H2n1 N1 H3n1 2_665 7_665 117.34
H2n1 N1 H3n1 2_665 8_555 47.04
H2n1 N1 H2n1 3_655 4_565 141.06
H2n1 N1 H2n1 3_655 5_565 65.39
H2n1 N1 H2n1 3_655 6_655 101.2
H2n1 N1 H2n1 3_655 7_665 18.93
H2n1 N1 H2n1 3_655 8_555 136.36
H2n1 N1 H3n1 3_655 . 28.25
H2n1 N1 H3n1 3_655 2_665 131.2
H2n1 N1 H3n1 3_655 3_655 109.47
H2n1 N1 H3n1 3_655 4_565 56.25
H2n1 N1 H3n1 3_655 5_565 47.04
H2n1 N1 H3n1 3_655 6_655 117.34
H2n1 N1 H3n1 3_655 7_665 124.8
H2n1 N1 H3n1 3_655 8_555 37.54
H2n1 N1 H2n1 4_565 5_565 101.2
H2n1 N1 H2n1 4_565 6_655 65.39
H2n1 N1 H2n1 4_565 7_665 136.36
H2n1 N1 H2n1 4_565 8_555 18.93
H2n1 N1 H3n1 4_565 . 131.2
H2n1 N1 H3n1 4_565 2_665 28.25
H2n1 N1 H3n1 4_565 3_655 56.25
H2n1 N1 H3n1 4_565 4_565 109.47
H2n1 N1 H3n1 4_565 5_565 117.34
H2n1 N1 H3n1 4_565 6_655 47.04
H2n1 N1 H3n1 4_565 7_665 37.54
H2n1 N1 H3n1 4_565 8_555 124.8
H2n1 N1 H2n1 5_565 6_655 141.06
H2n1 N1 H2n1 5_565 7_665 83.62
H2n1 N1 H2n1 5_565 8_555 83.62
H2n1 N1 H3n1 5_565 . 37.54
H2n1 N1 H3n1 5_565 2_665 124.8
H2n1 N1 H3n1 5_565 3_655 47.04
H2n1 N1 H3n1 5_565 4_565 117.34
H2n1 N1 H3n1 5_565 5_565 109.47
H2n1 N1 H3n1 5_565 6_655 56.25
H2n1 N1 H3n1 5_565 7_665 131.2
H2n1 N1 H3n1 5_565 8_555 28.25
H2n1 N1 H2n1 6_655 7_665 83.62
H2n1 N1 H2n1 6_655 8_555 83.62
H2n1 N1 H3n1 6_655 . 124.8
H2n1 N1 H3n1 6_655 2_665 37.54
H2n1 N1 H3n1 6_655 3_655 117.34
H2n1 N1 H3n1 6_655 4_565 47.04
H2n1 N1 H3n1 6_655 5_565 56.25
H2n1 N1 H3n1 6_655 6_655 109.47
H2n1 N1 H3n1 6_655 7_665 28.25
H2n1 N1 H3n1 6_655 8_555 131.2
H2n1 N1 H2n1 7_665 8_555 141.06
H2n1 N1 H3n1 7_665 . 47.04
H2n1 N1 H3n1 7_665 2_665 117.34
H2n1 N1 H3n1 7_665 3_655 124.8
H2n1 N1 H3n1 7_665 4_565 37.54
H2n1 N1 H3n1 7_665 5_565 28.25
H2n1 N1 H3n1 7_665 6_655 131.2
H2n1 N1 H3n1 7_665 7_665 109.47
H2n1 N1 H3n1 7_665 8_555 56.25
H2n1 N1 H3n1 8_555 . 117.34
H2n1 N1 H3n1 8_555 2_665 47.04
H2n1 N1 H3n1 8_555 3_655 37.54
H2n1 N1 H3n1 8_555 4_565 124.8
H2n1 N1 H3n1 8_555 5_565 131.2
H2n1 N1 H3n1 8_555 6_655 28.25
H2n1 N1 H3n1 8_555 7_665 56.25
H2n1 N1 H3n1 8_555 8_555 109.47
H3n1 N1 H3n1 . 2_665 141.06
H3n1 N1 H3n1 . 3_655 83.62
H3n1 N1 H3n1 . 4_565 83.62
H3n1 N1 H3n1 . 5_565 74.68
H3n1 N1 H3n1 . 6_655 92.4
H3n1 N1 H3n1 . 7_665 139.86
H3n1 N1 H3n1 . 8_555 9.35
H3n1 N1 H3n1 2_665 3_655 83.62
H3n1 N1 H3n1 2_665 4_565 83.62
H3n1 N1 H3n1 2_665 5_565 92.4
H3n1 N1 H3n1 2_665 6_655 74.68
H3n1 N1 H3n1 2_665 7_665 9.35
H3n1 N1 H3n1 2_665 8_555 139.86
H3n1 N1 H3n1 3_655 4_565 141.06
H3n1 N1 H3n1 3_655 5_565 139.86
H3n1 N1 H3n1 3_655 6_655 9.35
H3n1 N1 H3n1 3_655 7_665 92.4
H3n1 N1 H3n1 3_655 8_555 74.68
H3n1 N1 H3n1 4_565 5_565 9.35
H3n1 N1 H3n1 4_565 6_655 139.86
H3n1 N1 H3n1 4_565 7_665 74.68
H3n1 N1 H3n1 4_565 8_555 92.4
H3n1 N1 H3n1 5_565 6_655 141.06
H3n1 N1 H3n1 5_565 7_665 83.62
H3n1 N1 H3n1 5_565 8_555 83.62
H3n1 N1 H3n1 6_655 7_665 83.62
H3n1 N1 H3n1 6_655 8_555 83.62
H3n1 N1 H3n1 7_665 8_555 141.06
N1 C1 H1c1 . . 109.47
N1 C1 H1c1 . 2_665 109.47
N1 C1 H1c1 . 3_655 109.47
N1 C1 H1c1 . 4_565 109.47
N1 C1 H1c1 . 5_565 109.47
N1 C1 H1c1 . 6_655 109.47
N1 C1 H1c1 . 7_665 109.47
N1 C1 H1c1 . 8_555 109.47
N1 C1 H2c1 . . 109.47
N1 C1 H2c1 . 2_665 109.47
N1 C1 H2c1 . 3_655 109.47
N1 C1 H2c1 . 4_565 109.47
N1 C1 H2c1 . 5_565 109.47
N1 C1 H2c1 . 6_655 109.47
N1 C1 H2c1 . 7_665 109.47
N1 C1 H2c1 . 8_555 109.47
N1 C1 H3c1 . . 109.47
N1 C1 H3c1 . 2_665 109.47
N1 C1 H3c1 . 3_655 109.47
N1 C1 H3c1 . 4_565 109.47
N1 C1 H3c1 . 5_565 109.47
N1 C1 H3c1 . 6_655 109.47
N1 C1 H3c1 . 7_665 109.47
N1 C1 H3c1 . 8_555 109.47
H1c1 C1 H1c1 . 2_665 141.06
H1c1 C1 H1c1 . 3_655 83.62
H1c1 C1 H1c1 . 4_565 83.62
H1c1 C1 H1c1 . 5_565 104.94
H1c1 C1 H1c1 . 6_655 61.32
H1c1 C1 H1c1 . 7_665 23.1
H1c1 C1 H1c1 . 8_555 134.24
H1c1 C1 H2c1 . . 109.47
H1c1 C1 H2c1 . 2_665 56.25
H1c1 C1 H2c1 . 3_655 28.25
H1c1 C1 H2c1 . 4_565 131.2
H1c1 C1 H2c1 . 5_565 113.88
H1c1 C1 H2c1 . 6_655 51.17
H1c1 C1 H2c1 . 7_665 127.79
H1c1 C1 H2c1 . 8_555 33.39
H1c1 C1 H3c1 . . 109.47
H1c1 C1 H3c1 . 2_665 56.25
H1c1 C1 H3c1 . 3_655 131.2
H1c1 C1 H3c1 . 4_565 28.25
H1c1 C1 H3c1 . 5_565 5.17
H1c1 C1 H3c1 . 6_655 140.69
H1c1 C1 H3c1 . 7_665 88.5
H1c1 C1 H3c1 . 8_555 78.7
H1c1 C1 H1c1 2_665 3_655 83.62
H1c1 C1 H1c1 2_665 4_565 83.62
H1c1 C1 H1c1 2_665 5_565 61.32
H1c1 C1 H1c1 2_665 6_655 104.94
H1c1 C1 H1c1 2_665 7_665 134.24
H1c1 C1 H1c1 2_665 8_555 23.1
H1c1 C1 H2c1 2_665 . 56.25
H1c1 C1 H2c1 2_665 2_665 109.47
H1c1 C1 H2c1 2_665 3_655 131.2
H1c1 C1 H2c1 2_665 4_565 28.25
H1c1 C1 H2c1 2_665 5_565 51.17
H1c1 C1 H2c1 2_665 6_655 113.88
H1c1 C1 H2c1 2_665 7_665 33.39
H1c1 C1 H2c1 2_665 8_555 127.79
H1c1 C1 H3c1 2_665 . 56.25
H1c1 C1 H3c1 2_665 2_665 109.47
H1c1 C1 H3c1 2_665 3_655 28.25
H1c1 C1 H3c1 2_665 4_565 131.2
H1c1 C1 H3c1 2_665 5_565 140.69
H1c1 C1 H3c1 2_665 6_655 5.17
H1c1 C1 H3c1 2_665 7_665 78.7
H1c1 C1 H3c1 2_665 8_555 88.5
H1c1 C1 H1c1 3_655 4_565 141.06
H1c1 C1 H1c1 3_655 5_565 23.1
H1c1 C1 H1c1 3_655 6_655 134.24
H1c1 C1 H1c1 3_655 7_665 61.32
H1c1 C1 H1c1 3_655 8_555 104.94
H1c1 C1 H2c1 3_655 . 131.2
H1c1 C1 H2c1 3_655 2_665 28.25
H1c1 C1 H2c1 3_655 3_655 109.47
H1c1 C1 H2c1 3_655 4_565 56.25
H1c1 C1 H2c1 3_655 5_565 127.79
H1c1 C1 H2c1 3_655 6_655 33.39
H1c1 C1 H2c1 3_655 7_665 51.17
H1c1 C1 H2c1 3_655 8_555 113.88
H1c1 C1 H3c1 3_655 . 28.25
H1c1 C1 H3c1 3_655 2_665 131.2
H1c1 C1 H3c1 3_655 3_655 109.47
H1c1 C1 H3c1 3_655 4_565 56.25
H1c1 C1 H3c1 3_655 5_565 88.5
H1c1 C1 H3c1 3_655 6_655 78.7
H1c1 C1 H3c1 3_655 7_665 140.69
H1c1 C1 H3c1 3_655 8_555 5.17
H1c1 C1 H1c1 4_565 5_565 134.24
H1c1 C1 H1c1 4_565 6_655 23.1
H1c1 C1 H1c1 4_565 7_665 104.94
H1c1 C1 H1c1 4_565 8_555 61.32
H1c1 C1 H2c1 4_565 . 28.25
H1c1 C1 H2c1 4_565 2_665 131.2
H1c1 C1 H2c1 4_565 3_655 56.25
H1c1 C1 H2c1 4_565 4_565 109.47
H1c1 C1 H2c1 4_565 5_565 33.39
H1c1 C1 H2c1 4_565 6_655 127.79
H1c1 C1 H2c1 4_565 7_665 113.88
H1c1 C1 H2c1 4_565 8_555 51.17
H1c1 C1 H3c1 4_565 . 131.2
H1c1 C1 H3c1 4_565 2_665 28.25
H1c1 C1 H3c1 4_565 3_655 56.25
H1c1 C1 H3c1 4_565 4_565 109.47
H1c1 C1 H3c1 4_565 5_565 78.7
H1c1 C1 H3c1 4_565 6_655 88.5
H1c1 C1 H3c1 4_565 7_665 5.17
H1c1 C1 H3c1 4_565 8_555 140.69
H1c1 C1 H1c1 5_565 6_655 141.06
H1c1 C1 H1c1 5_565 7_665 83.62
H1c1 C1 H1c1 5_565 8_555 83.62
H1c1 C1 H2c1 5_565 . 113.88
H1c1 C1 H2c1 5_565 2_665 51.17
H1c1 C1 H2c1 5_565 3_655 127.79
H1c1 C1 H2c1 5_565 4_565 33.39
H1c1 C1 H2c1 5_565 5_565 109.47
H1c1 C1 H2c1 5_565 6_655 56.25
H1c1 C1 H2c1 5_565 7_665 28.25
H1c1 C1 H2c1 5_565 8_555 131.2
H1c1 C1 H3c1 5_565 . 5.17
H1c1 C1 H3c1 5_565 2_665 140.69
H1c1 C1 H3c1 5_565 3_655 88.5
H1c1 C1 H3c1 5_565 4_565 78.7
H1c1 C1 H3c1 5_565 5_565 109.47
H1c1 C1 H3c1 5_565 6_655 56.25
H1c1 C1 H3c1 5_565 7_665 131.2
H1c1 C1 H3c1 5_565 8_555 28.25
H1c1 C1 H1c1 6_655 7_665 83.62
H1c1 C1 H1c1 6_655 8_555 83.62
H1c1 C1 H2c1 6_655 . 51.17
H1c1 C1 H2c1 6_655 2_665 113.88
H1c1 C1 H2c1 6_655 3_655 33.39
H1c1 C1 H2c1 6_655 4_565 127.79
H1c1 C1 H2c1 6_655 5_565 56.25
H1c1 C1 H2c1 6_655 6_655 109.47
H1c1 C1 H2c1 6_655 7_665 131.2
H1c1 C1 H2c1 6_655 8_555 28.25
H1c1 C1 H3c1 6_655 . 140.69
H1c1 C1 H3c1 6_655 2_665 5.17
H1c1 C1 H3c1 6_655 3_655 78.7
H1c1 C1 H3c1 6_655 4_565 88.5
H1c1 C1 H3c1 6_655 5_565 56.25
H1c1 C1 H3c1 6_655 6_655 109.47
H1c1 C1 H3c1 6_655 7_665 28.25
H1c1 C1 H3c1 6_655 8_555 131.2
H1c1 C1 H1c1 7_665 8_555 141.06
H1c1 C1 H2c1 7_665 . 127.79
H1c1 C1 H2c1 7_665 2_665 33.39
H1c1 C1 H2c1 7_665 3_655 51.17
H1c1 C1 H2c1 7_665 4_565 113.88
H1c1 C1 H2c1 7_665 5_565 131.2
H1c1 C1 H2c1 7_665 6_655 28.25
H1c1 C1 H2c1 7_665 7_665 109.47
H1c1 C1 H2c1 7_665 8_555 56.25
H1c1 C1 H3c1 7_665 . 88.5
H1c1 C1 H3c1 7_665 2_665 78.7
H1c1 C1 H3c1 7_665 3_655 140.69
H1c1 C1 H3c1 7_665 4_565 5.17
H1c1 C1 H3c1 7_665 5_565 28.25
H1c1 C1 H3c1 7_665 6_655 131.2
H1c1 C1 H3c1 7_665 7_665 109.47
H1c1 C1 H3c1 7_665 8_555 56.25
H1c1 C1 H2c1 8_555 . 33.39
H1c1 C1 H2c1 8_555 2_665 127.79
H1c1 C1 H2c1 8_555 3_655 113.88
H1c1 C1 H2c1 8_555 4_565 51.17
H1c1 C1 H2c1 8_555 5_565 28.25
H1c1 C1 H2c1 8_555 6_655 131.2
H1c1 C1 H2c1 8_555 7_665 56.25
H1c1 C1 H2c1 8_555 8_555 109.47
H1c1 C1 H3c1 8_555 . 78.7
H1c1 C1 H3c1 8_555 2_665 88.5
H1c1 C1 H3c1 8_555 3_655 5.17
H1c1 C1 H3c1 8_555 4_565 140.69
H1c1 C1 H3c1 8_555 5_565 131.2
H1c1 C1 H3c1 8_555 6_655 28.25
H1c1 C1 H3c1 8_555 7_665 56.25
H1c1 C1 H3c1 8_555 8_555 109.47
H2c1 C1 H2c1 . 2_665 141.06
H2c1 C1 H2c1 . 3_655 83.62
H2c1 C1 H2c1 . 4_565 83.62
H2c1 C1 H2c1 . 5_565 5.17
H2c1 C1 H2c1 . 6_655 140.69
H2c1 C1 H2c1 . 7_665 88.5
H2c1 C1 H2c1 . 8_555 78.7
H2c1 C1 H3c1 . . 109.47
H2c1 C1 H3c1 . 2_665 56.25
H2c1 C1 H3c1 . 3_655 28.25
H2c1 C1 H3c1 . 4_565 131.2
H2c1 C1 H3c1 . 5_565 104.94
H2c1 C1 H3c1 . 6_655 61.32
H2c1 C1 H3c1 . 7_665 23.1
H2c1 C1 H3c1 . 8_555 134.24
H2c1 C1 H2c1 2_665 3_655 83.62
H2c1 C1 H2c1 2_665 4_565 83.62
H2c1 C1 H2c1 2_665 5_565 140.69
H2c1 C1 H2c1 2_665 6_655 5.17
H2c1 C1 H2c1 2_665 7_665 78.7
H2c1 C1 H2c1 2_665 8_555 88.5
H2c1 C1 H3c1 2_665 . 56.25
H2c1 C1 H3c1 2_665 2_665 109.47
H2c1 C1 H3c1 2_665 3_655 131.2
H2c1 C1 H3c1 2_665 4_565 28.25
H2c1 C1 H3c1 2_665 5_565 61.32
H2c1 C1 H3c1 2_665 6_655 104.94
H2c1 C1 H3c1 2_665 7_665 134.24
H2c1 C1 H3c1 2_665 8_555 23.1
H2c1 C1 H2c1 3_655 4_565 141.06
H2c1 C1 H2c1 3_655 5_565 88.5
H2c1 C1 H2c1 3_655 6_655 78.7
H2c1 C1 H2c1 3_655 7_665 140.69
H2c1 C1 H2c1 3_655 8_555 5.17
H2c1 C1 H3c1 3_655 . 131.2
H2c1 C1 H3c1 3_655 2_665 28.25
H2c1 C1 H3c1 3_655 3_655 109.47
H2c1 C1 H3c1 3_655 4_565 56.25
H2c1 C1 H3c1 3_655 5_565 23.1
H2c1 C1 H3c1 3_655 6_655 134.24
H2c1 C1 H3c1 3_655 7_665 61.32
H2c1 C1 H3c1 3_655 8_555 104.94
H2c1 C1 H2c1 4_565 5_565 78.7
H2c1 C1 H2c1 4_565 6_655 88.5
H2c1 C1 H2c1 4_565 7_665 5.17
H2c1 C1 H2c1 4_565 8_555 140.69
H2c1 C1 H3c1 4_565 . 28.25
H2c1 C1 H3c1 4_565 2_665 131.2
H2c1 C1 H3c1 4_565 3_655 56.25
H2c1 C1 H3c1 4_565 4_565 109.47
H2c1 C1 H3c1 4_565 5_565 134.24
H2c1 C1 H3c1 4_565 6_655 23.1
H2c1 C1 H3c1 4_565 7_665 104.94
H2c1 C1 H3c1 4_565 8_555 61.32
H2c1 C1 H2c1 5_565 6_655 141.06
H2c1 C1 H2c1 5_565 7_665 83.62
H2c1 C1 H2c1 5_565 8_555 83.62
H2c1 C1 H3c1 5_565 . 104.94
H2c1 C1 H3c1 5_565 2_665 61.32
H2c1 C1 H3c1 5_565 3_655 23.1
H2c1 C1 H3c1 5_565 4_565 134.24
H2c1 C1 H3c1 5_565 5_565 109.47
H2c1 C1 H3c1 5_565 6_655 56.25
H2c1 C1 H3c1 5_565 7_665 28.25
H2c1 C1 H3c1 5_565 8_555 131.2
H2c1 C1 H2c1 6_655 7_665 83.62
H2c1 C1 H2c1 6_655 8_555 83.62
H2c1 C1 H3c1 6_655 . 61.32
H2c1 C1 H3c1 6_655 2_665 104.94
H2c1 C1 H3c1 6_655 3_655 134.24
H2c1 C1 H3c1 6_655 4_565 23.1
H2c1 C1 H3c1 6_655 5_565 56.25
H2c1 C1 H3c1 6_655 6_655 109.47
H2c1 C1 H3c1 6_655 7_665 131.2
H2c1 C1 H3c1 6_655 8_555 28.25
H2c1 C1 H2c1 7_665 8_555 141.06
H2c1 C1 H3c1 7_665 . 23.1
H2c1 C1 H3c1 7_665 2_665 134.24
H2c1 C1 H3c1 7_665 3_655 61.32
H2c1 C1 H3c1 7_665 4_565 104.94
H2c1 C1 H3c1 7_665 5_565 131.2
H2c1 C1 H3c1 7_665 6_655 28.25
H2c1 C1 H3c1 7_665 7_665 109.47
H2c1 C1 H3c1 7_665 8_555 56.25
H2c1 C1 H3c1 8_555 . 134.24
H2c1 C1 H3c1 8_555 2_665 23.1
H2c1 C1 H3c1 8_555 3_655 104.94
H2c1 C1 H3c1 8_555 4_565 61.32
H2c1 C1 H3c1 8_555 5_565 28.25
H2c1 C1 H3c1 8_555 6_655 131.2
H2c1 C1 H3c1 8_555 7_665 56.25
H2c1 C1 H3c1 8_555 8_555 109.47
H3c1 C1 H3c1 . 2_665 141.06
H3c1 C1 H3c1 . 3_655 83.62
H3c1 C1 H3c1 . 4_565 83.62
H3c1 C1 H3c1 . 5_565 113.88
H3c1 C1 H3c1 . 6_655 51.17
H3c1 C1 H3c1 . 7_665 127.79
H3c1 C1 H3c1 . 8_555 33.39
H3c1 C1 H3c1 2_665 3_655 83.62
H3c1 C1 H3c1 2_665 4_565 83.62
H3c1 C1 H3c1 2_665 5_565 51.17
H3c1 C1 H3c1 2_665 6_655 113.88
H3c1 C1 H3c1 2_665 7_665 33.39
H3c1 C1 H3c1 2_665 8_555 127.79
H3c1 C1 H3c1 3_655 4_565 141.06
H3c1 C1 H3c1 3_655 5_565 127.79
H3c1 C1 H3c1 3_655 6_655 33.39
H3c1 C1 H3c1 3_655 7_665 51.17
H3c1 C1 H3c1 3_655 8_555 113.88
H3c1 C1 H3c1 4_565 5_565 33.39
H3c1 C1 H3c1 4_565 6_655 127.79
H3c1 C1 H3c1 4_565 7_665 113.88
H3c1 C1 H3c1 4_565 8_555 51.17
H3c1 C1 H3c1 5_565 6_655 141.06
H3c1 C1 H3c1 5_565 7_665 83.62
H3c1 C1 H3c1 5_565 8_555 83.62
H3c1 C1 H3c1 6_655 7_665 83.62
H3c1 C1 H3c1 6_655 8_555 83.62
H3c1 C1 H3c1 7_665 8_555 141.06
C1 H1c1 H1c1 . 6_655 59.34
C1 H1c1 H1c1 . 7_665 78.45
C1 H1c1 H2c1 . 2_665 61.87
C1 H1c1 H2c1 . 3_655 75.88
C1 H1c1 H2c1 . 6_655 64.42
C1 H1c1 H2c1 . 8_555 73.3
C1 H1c1 H3c1 . 2_665 61.87
C1 H1c1 H3c1 . 4_565 75.88
C1 H1c1 H3c1 . 5_565 87.42
H1c1 H1c1 H1c1 6_655 7_665 135
H1c1 H1c1 H2c1 6_655 2_665 117.26
H1c1 H1c1 H2c1 6_655 3_655 17.74
H1c1 H1c1 H2c1 6_655 6_655 120
H1c1 H1c1 H2c1 6_655 8_555 15
H1c1 H1c1 H3c1 6_655 2_665 2.74
H1c1 H1c1 H3c1 6_655 4_565 132.26
H1c1 H1c1 H3c1 6_655 5_565 30
H1c1 H1c1 H2c1 7_665 2_665 17.74
H1c1 H1c1 H2c1 7_665 3_655 152.74
H1c1 H1c1 H2c1 7_665 6_655 15
H1c1 H1c1 H2c1 7_665 8_555 150
H1c1 H1c1 H3c1 7_665 2_665 137.74
H1c1 H1c1 H3c1 7_665 4_565 2.74
H1c1 H1c1 H3c1 7_665 5_565 165
H2c1 H1c1 H2c1 2_665 3_655 135
H2c1 H1c1 H2c1 2_665 6_655 2.74
H2c1 H1c1 H2c1 2_665 8_555 132.26
H2c1 H1c1 H3c1 2_665 2_665 120
H2c1 H1c1 H3c1 2_665 4_565 15
H2c1 H1c1 H3c1 2_665 5_565 147.26
H2c1 H1c1 H2c1 3_655 6_655 137.74
H2c1 H1c1 H2c1 3_655 8_555 2.74
H2c1 H1c1 H3c1 3_655 2_665 15
H2c1 H1c1 H3c1 3_655 4_565 150
H2c1 H1c1 H3c1 3_655 5_565 12.26
H2c1 H1c1 H2c1 6_655 8_555 135
H2c1 H1c1 H3c1 6_655 2_665 122.74
H2c1 H1c1 H3c1 6_655 4_565 12.26
H2c1 H1c1 H3c1 6_655 5_565 150
H2c1 H1c1 H3c1 8_555 2_665 12.26
H2c1 H1c1 H3c1 8_555 4_565 147.26
H2c1 H1c1 H3c1 8_555 5_565 15
H3c1 H1c1 H3c1 2_665 4_565 135
H3c1 H1c1 H3c1 2_665 5_565 27.26
H3c1 H1c1 H3c1 4_565 5_565 162.26
C1 H2c1 H1c1 . 2_665 61.87
C1 H2c1 H1c1 . 4_565 75.88
C1 H2c1 H1c1 . 6_655 64.42
C1 H2c1 H1c1 . 8_555 73.3
C1 H2c1 H2c1 . 5_565 87.42
C1 H2c1 H3c1 . 2_665 61.87
C1 H2c1 H3c1 . 3_655 75.88
C1 H2c1 H3c1 . 6_655 59.34
C1 H2c1 H3c1 . 7_665 78.45
H1c1 H2c1 H1c1 2_665 4_565 135
H1c1 H2c1 H1c1 2_665 6_655 122.74
H1c1 H2c1 H1c1 2_665 8_555 12.26
H1c1 H2c1 H2c1 2_665 5_565 27.26
H1c1 H2c1 H3c1 2_665 2_665 120
H1c1 H2c1 H3c1 2_665 3_655 15
H1c1 H2c1 H3c1 2_665 6_655 2.74
H1c1 H2c1 H3c1 2_665 7_665 137.74
H1c1 H2c1 H1c1 4_565 6_655 12.26
H1c1 H2c1 H1c1 4_565 8_555 147.26
H1c1 H2c1 H2c1 4_565 5_565 162.26
H1c1 H2c1 H3c1 4_565 2_665 15
H1c1 H2c1 H3c1 4_565 3_655 150
H1c1 H2c1 H3c1 4_565 6_655 132.26
H1c1 H2c1 H3c1 4_565 7_665 2.74
H1c1 H2c1 H1c1 6_655 8_555 135
H1c1 H2c1 H2c1 6_655 5_565 150
H1c1 H2c1 H3c1 6_655 2_665 2.74
H1c1 H2c1 H3c1 6_655 3_655 137.74
H1c1 H2c1 H3c1 6_655 6_655 120
H1c1 H2c1 H3c1 6_655 7_665 15
H1c1 H2c1 H2c1 8_555 5_565 15
H1c1 H2c1 H3c1 8_555 2_665 132.26
H1c1 H2c1 H3c1 8_555 3_655 2.74
H1c1 H2c1 H3c1 8_555 6_655 15
H1c1 H2c1 H3c1 8_555 7_665 150
H2c1 H2c1 H3c1 5_565 2_665 147.26
H2c1 H2c1 H3c1 5_565 3_655 12.26
H2c1 H2c1 H3c1 5_565 6_655 30
H2c1 H2c1 H3c1 5_565 7_665 165
H3c1 H2c1 H3c1 2_665 3_655 135
H3c1 H2c1 H3c1 2_665 6_655 117.26
H3c1 H2c1 H3c1 2_665 7_665 17.74
H3c1 H2c1 H3c1 3_655 6_655 17.74
H3c1 H2c1 H3c1 3_655 7_665 152.74
H3c1 H2c1 H3c1 6_655 7_665 135
C1 H3c1 H1c1 . 2_665 61.87
C1 H3c1 H1c1 . 3_655 75.88
C1 H3c1 H1c1 . 5_565 87.42
C1 H3c1 H2c1 . 2_665 61.87
C1 H3c1 H2c1 . 4_565 75.88
C1 H3c1 H2c1 . 6_655 59.34
C1 H3c1 H2c1 . 7_665 78.45
C1 H3c1 H3c1 . 6_655 64.42
C1 H3c1 H3c1 . 8_555 73.3
H1c1 H3c1 H1c1 2_665 3_655 135
H1c1 H3c1 H1c1 2_665 5_565 147.26
H1c1 H3c1 H2c1 2_665 2_665 120
H1c1 H3c1 H2c1 2_665 4_565 15
H1c1 H3c1 H2c1 2_665 6_655 117.26
H1c1 H3c1 H2c1 2_665 7_665 17.74
H1c1 H3c1 H3c1 2_665 6_655 2.74
H1c1 H3c1 H3c1 2_665 8_555 132.26
H1c1 H3c1 H1c1 3_655 5_565 12.26
H1c1 H3c1 H2c1 3_655 2_665 15
H1c1 H3c1 H2c1 3_655 4_565 150
H1c1 H3c1 H2c1 3_655 6_655 17.74
H1c1 H3c1 H2c1 3_655 7_665 152.74
H1c1 H3c1 H3c1 3_655 6_655 137.74
H1c1 H3c1 H3c1 3_655 8_555 2.74
H1c1 H3c1 H2c1 5_565 2_665 27.26
H1c1 H3c1 H2c1 5_565 4_565 162.26
H1c1 H3c1 H2c1 5_565 6_655 30
H1c1 H3c1 H2c1 5_565 7_665 165
H1c1 H3c1 H3c1 5_565 6_655 150
H1c1 H3c1 H3c1 5_565 8_555 15
H2c1 H3c1 H2c1 2_665 4_565 135
H2c1 H3c1 H2c1 2_665 6_655 2.74
H2c1 H3c1 H2c1 2_665 7_665 137.74
H2c1 H3c1 H3c1 2_665 6_655 122.74
H2c1 H3c1 H3c1 2_665 8_555 12.26
H2c1 H3c1 H2c1 4_565 6_655 132.26
H2c1 H3c1 H2c1 4_565 7_665 2.74
H2c1 H3c1 H3c1 4_565 6_655 12.26
H2c1 H3c1 H3c1 4_565 8_555 147.26
H2c1 H3c1 H2c1 6_655 7_665 135
H2c1 H3c1 H3c1 6_655 6_655 120
H2c1 H3c1 H3c1 6_655 8_555 15
H2c1 H3c1 H3c1 7_665 6_655 15
H2c1 H3c1 H3c1 7_665 8_555 150
H3c1 H3c1 H3c1 6_655 8_555 135
N1 H1n1 H1n1 . 5_565 71.23
N1 H1n1 H1n1 . 7_665 66.48
N1 H1n1 H2n1 . 2_665 61.87
N1 H1n1 H2n1 . 4_565 75.88
N1 H1n1 H2n1 . 8_555 85.33
N1 H1n1 H3n1 . 2_665 61.87
N1 H1n1 H3n1 . 3_655 75.88
N1 H1n1 H3n1 . 6_655 80.54
N1 H1n1 H3n1 . 7_665 57.3
H1n1 H1n1 H1n1 5_565 7_665 135
H1n1 H1n1 H2n1 5_565 2_665 130.04
H1n1 H1n1 H2n1 5_565 4_565 4.96
H1n1 H1n1 H2n1 5_565 8_555 15
H1n1 H1n1 H3n1 5_565 2_665 10.04
H1n1 H1n1 H3n1 5_565 3_655 145.04
H1n1 H1n1 H3n1 5_565 6_655 150
H1n1 H1n1 H3n1 5_565 7_665 15
H1n1 H1n1 H2n1 7_665 2_665 4.96
H1n1 H1n1 H2n1 7_665 4_565 139.96
H1n1 H1n1 H2n1 7_665 8_555 150
H1n1 H1n1 H3n1 7_665 2_665 124.96
H1n1 H1n1 H3n1 7_665 3_655 10.04
H1n1 H1n1 H3n1 7_665 6_655 15
H1n1 H1n1 H3n1 7_665 7_665 120
H2n1 H1n1 H2n1 2_665 4_565 135
H2n1 H1n1 H2n1 2_665 8_555 145.04
H2n1 H1n1 H3n1 2_665 2_665 120
H2n1 H1n1 H3n1 2_665 3_655 15
H2n1 H1n1 H3n1 2_665 6_655 19.96
H2n1 H1n1 H3n1 2_665 7_665 115.04
H2n1 H1n1 H2n1 4_565 8_555 10.04
H2n1 H1n1 H3n1 4_565 2_665 15
H2n1 H1n1 H3n1 4_565 3_655 150
H2n1 H1n1 H3n1 4_565 6_655 154.96
H2n1 H1n1 H3n1 4_565 7_665 19.96
H2n1 H1n1 H3n1 8_555 2_665 25.04
H2n1 H1n1 H3n1 8_555 3_655 160.04
H2n1 H1n1 H3n1 8_555 6_655 165
H2n1 H1n1 H3n1 8_555 7_665 30
H3n1 H1n1 H3n1 2_665 3_655 135
H3n1 H1n1 H3n1 2_665 6_655 139.96
H3n1 H1n1 H3n1 2_665 7_665 4.96
H3n1 H1n1 H3n1 3_655 6_655 4.96
H3n1 H1n1 H3n1 3_655 7_665 130.04
H3n1 H1n1 H3n1 6_655 7_665 135
N1 H2n1 H1n1 . 2_665 61.87
N1 H2n1 H1n1 . 3_655 75.88
N1 H2n1 H1n1 . 8_555 85.33
N1 H2n1 H2n1 . 6_655 80.54
N1 H2n1 H2n1 . 7_665 57.3
N1 H2n1 H3n1 . 2_665 61.87
N1 H2n1 H3n1 . 4_565 75.88
N1 H2n1 H3n1 . 5_565 71.23
N1 H2n1 H3n1 . 7_665 66.48
H1n1 H2n1 H1n1 2_665 3_655 135
H1n1 H2n1 H1n1 2_665 8_555 25.04
H1n1 H2n1 H2n1 2_665 6_655 139.96
H1n1 H2n1 H2n1 2_665 7_665 4.96
H1n1 H2n1 H3n1 2_665 2_665 120
H1n1 H2n1 H3n1 2_665 4_565 15
H1n1 H2n1 H3n1 2_665 5_565 10.04
H1n1 H2n1 H3n1 2_665 7_665 124.96
H1n1 H2n1 H1n1 3_655 8_555 160.04
H1n1 H2n1 H2n1 3_655 6_655 4.96
H1n1 H2n1 H2n1 3_655 7_665 130.04
H1n1 H2n1 H3n1 3_655 2_665 15
H1n1 H2n1 H3n1 3_655 4_565 150
H1n1 H2n1 H3n1 3_655 5_565 145.04
H1n1 H2n1 H3n1 3_655 7_665 10.04
H1n1 H2n1 H2n1 8_555 6_655 165
H1n1 H2n1 H2n1 8_555 7_665 30
H1n1 H2n1 H3n1 8_555 2_665 145.04
H1n1 H2n1 H3n1 8_555 4_565 10.04
H1n1 H2n1 H3n1 8_555 5_565 15
H1n1 H2n1 H3n1 8_555 7_665 150
H2n1 H2n1 H2n1 6_655 7_665 135
H2n1 H2n1 H3n1 6_655 2_665 19.96
H2n1 H2n1 H3n1 6_655 4_565 154.96
H2n1 H2n1 H3n1 6_655 5_565 150
H2n1 H2n1 H3n1 6_655 7_665 15
H2n1 H2n1 H3n1 7_665 2_665 115.04
H2n1 H2n1 H3n1 7_665 4_565 19.96
H2n1 H2n1 H3n1 7_665 5_565 15
H2n1 H2n1 H3n1 7_665 7_665 120
H3n1 H2n1 H3n1 2_665 4_565 135
H3n1 H2n1 H3n1 2_665 5_565 130.04
H3n1 H2n1 H3n1 2_665 7_665 4.96
H3n1 H2n1 H3n1 4_565 5_565 4.96
H3n1 H2n1 H3n1 4_565 7_665 139.96
H3n1 H2n1 H3n1 5_565 7_665 135
N1 H3n1 H1n1 . 2_665 61.87
N1 H3n1 H1n1 . 4_565 75.88
N1 H3n1 H1n1 . 6_655 80.54
N1 H3n1 H1n1 . 7_665 57.3
N1 H3n1 H2n1 . 2_665 61.87
N1 H3n1 H2n1 . 3_655 75.88
N1 H3n1 H2n1 . 5_565 71.23
N1 H3n1 H2n1 . 7_665 66.48
N1 H3n1 H3n1 . 8_555 85.33
H1n1 H3n1 H1n1 2_665 4_565 135
H1n1 H3n1 H1n1 2_665 6_655 19.96
H1n1 H3n1 H1n1 2_665 7_665 115.04
H1n1 H3n1 H2n1 2_665 2_665 120
H1n1 H3n1 H2n1 2_665 3_655 15
H1n1 H3n1 H2n1 2_665 5_565 130.04
H1n1 H3n1 H2n1 2_665 7_665 4.96
H1n1 H3n1 H3n1 2_665 8_555 145.04
H1n1 H3n1 H1n1 4_565 6_655 154.96
H1n1 H3n1 H1n1 4_565 7_665 19.96
H1n1 H3n1 H2n1 4_565 2_665 15
H1n1 H3n1 H2n1 4_565 3_655 150
H1n1 H3n1 H2n1 4_565 5_565 4.96
H1n1 H3n1 H2n1 4_565 7_665 139.96
H1n1 H3n1 H3n1 4_565 8_555 10.04
H1n1 H3n1 H1n1 6_655 7_665 135
H1n1 H3n1 H2n1 6_655 2_665 139.96
H1n1 H3n1 H2n1 6_655 3_655 4.96
H1n1 H3n1 H2n1 6_655 5_565 150
H1n1 H3n1 H2n1 6_655 7_665 15
H1n1 H3n1 H3n1 6_655 8_555 165
H1n1 H3n1 H2n1 7_665 2_665 4.96
H1n1 H3n1 H2n1 7_665 3_655 130.04
H1n1 H3n1 H2n1 7_665 5_565 15
H1n1 H3n1 H2n1 7_665 7_665 120
H1n1 H3n1 H3n1 7_665 8_555 30
H2n1 H3n1 H2n1 2_665 3_655 135
H2n1 H3n1 H2n1 2_665 5_565 10.04
H2n1 H3n1 H2n1 2_665 7_665 124.96
H2n1 H3n1 H3n1 2_665 8_555 25.04
H2n1 H3n1 H2n1 3_655 5_565 145.04
H2n1 H3n1 H2n1 3_655 7_665 10.04
H2n1 H3n1 H3n1 3_655 8_555 160.04
H2n1 H3n1 H2n1 5_565 7_665 135
H2n1 H3n1 H3n1 5_565 8_555 15
H2n1 H3n1 H3n1 7_665 8_555 150

loop_
_geom_bond_atom_site_label_1
_geom_bond_atom_site_label_2
_geom_bond_site_symmetry_2
_geom_bond_distance
Pb1 I1 1_545 3.1700(17)
Pb1 I1 . 3.1700(17)
Pb1 I1 3_555 3.1700(17)
Pb1 I1 3_655 3.1700(17)
Pb1 I2 1_554 3.143(14)
Pb1 I2 . 3.187(14)
I1 N1 1_454 3.76(3)
I1 N1 1_554 3.76(3)
N1 C1 . 1.50(9)
N1 H1n1 . 0.87
N1 H1n1 2_665 0.87
N1 H1n1 3_655 0.87
N1 H1n1 4_565 0.87
N1 H1n1 5_565 0.87
N1 H1n1 6_655 0.87
N1 H1n1 7_665 0.87
N1 H1n1 8_555 0.87
N1 H2n1 . 0.87
N1 H2n1 2_665 0.87
N1 H2n1 3_655 0.87
N1 H2n1 4_565 0.87
N1 H2n1 5_565 0.87
N1 H2n1 6_655 0.87
N1 H2n1 7_665 0.87
N1 H2n1 8_555 0.87
N1 H3n1 . 0.87
N1 H3n1 2_665 0.87
N1 H3n1 3_655 0.87
N1 H3n1 4_565 0.87
N1 H3n1 5_565 0.87
N1 H3n1 6_655 0.87
N1 H3n1 7_665 0.87
N1 H3n1 8_555 0.87
C1 H1c1 . 0.96
C1 H1c1 2_665 0.96
C1 H1c1 3_655 0.96
C1 H1c1 4_565 0.96
C1 H1c1 5_565 0.96
C1 H1c1 6_655 0.96
C1 H1c1 7_665 0.96
C1 H1c1 8_555 0.96
C1 H2c1 . 0.96
C1 H2c1 2_665 0.96
C1 H2c1 3_655 0.96
C1 H2c1 4_565 0.96
C1 H2c1 5_565 0.96
C1 H2c1 6_655 0.96
C1 H2c1 7_665 0.96
C1 H2c1 8_555 0.96
C1 H3c1 . 0.96
C1 H3c1 2_665 0.96
C1 H3c1 3_655 0.96
C1 H3c1 4_565 0.96
C1 H3c1 5_565 0.96
C1 H3c1 6_655 0.96
C1 H3c1 7_665 0.96
C1 H3c1 8_555 0.96
H1c1 H1c1 6_655 0.979
H1c1 H1c1 7_665 0.3844
H1c1 H2c1 2_665 0.9051
H1c1 H2c1 3_655 0.4685
H1c1 H2c1 6_655 0.8291
H1c1 H2c1 8_555 0.5516
H1c1 H3c1 2_665 0.9051
H1c1 H3c1 4_565 0.4685
H1c1 H3c1 5_565 0.0866
H2c1 H2c1 5_565 0.0866
H2c1 H3c1 2_665 0.9051
H2c1 H3c1 3_655 0.4685
H2c1 H3c1 6_655 0.979
H2c1 H3c1 7_665 0.3844
H3c1 H3c1 6_655 0.8291
H3c1 H3c1 8_555 0.5516
H1n1 H1n1 5_565 0.5599
H1n1 H1n1 7_665 0.6944
H1n1 H2n1 2_665 0.8202
H1n1 H2n1 4_565 0.4246
H1n1 H2n1 8_555 0.1417
H1n1 H3n1 2_665 0.8202
H1n1 H3n1 3_655 0.4246
H1n1 H3n1 6_655 0.2861
H1n1 H3n1 7_665 0.9399
H2n1 H2n1 6_655 0.2861
H2n1 H2n1 7_665 0.9399
H2n1 H3n1 2_665 0.8202
H2n1 H3n1 4_565 0.4246
H2n1 H3n1 5_565 0.5599
H2n1 H3n1 7_665 0.6944
H3n1 H3n1 8_555 0.1417

loop_
_twin_individual_id
_twin_individual_mass_fraction_refined
_twin_individual_twin_matrix_11
_twin_individual_twin_matrix_12
_twin_individual_twin_matrix_13
_twin_individual_twin_matrix_21
_twin_individual_twin_matrix_22
_twin_individual_twin_matrix_23
_twin_individual_twin_matrix_31
_twin_individual_twin_matrix_32
_twin_individual_twin_matrix_33
1 0.56(8) 1 0 0 0 1 0 0 0 1
2 0.44(8) -1 0 0 0 -1 0 0 0 -1

loop_
_restr_distance_atom_site_label_1
_restr_distance_atom_site_label_2
_restr_distance_target
_restr_distance_target_weight_param
N1 C1 1.5 0.001
